data_7211894
loop_
_publ_author_name
'Xu, Jiao'
'Pan, Zhaorui'
'Wang, Tianwei'
'Li, Yizhi'
'Guo, Zijian'
'Batten, Stuart R.'
'Zheng, Hegen'

_publ_section_title
;
 Syntheses, structures, photoluminescence and magnetic properties of five
 compounds with 1,3,5-benzenetricarboxylate acid and imidazole ligands
;
_journal_issue 2
_journal_name_full CrystEngComm
_journal_page_first 612
_journal_paper_doi 10.1039/b916222d
_journal_volume 12
_journal_year 2010
_chemical_formula_sum 'C54 H38 Cu3 N8 O15'
_chemical_formula_weight 1229.57
_chemical_name_systematic
;
?
;
_space_group_IT_number 14
_symmetry_cell_setting monoclinic
_symmetry_space_group_name_Hall '-P 2yn'
_symmetry_space_group_name_H-M 'P 1 21/n 1'
_atom_sites_solution_hydrogens geom
_atom_sites_solution_primary direct
_atom_sites_solution_secondary difmap
_audit_creation_method SHELXL-97
_cell_angle_alpha 90.00
_cell_angle_beta 99.469(2)
_cell_angle_gamma 90.00
_cell_formula_units_Z 2
_cell_length_a 8.9636(10)
_cell_length_b 20.589(2)
_cell_length_c 13.5194(15)
_cell_measurement_temperature 293(2)
_cell_volume 2461.0(5)
_computing_cell_refinement 'SMART (Bruker, 2000)'
_computing_data_collection 'SMART (Bruker, 2000)'
_computing_data_reduction 'SAINT (Bruker, 2000)'
_computing_molecular_graphics SHELXTL
_computing_publication_material SHELXTL
_computing_structure_refinement 'SHELXL-97 (Sheldrick, 1997)'
_computing_structure_solution 'SHELXS-97 (Sheldrick, 1990)'
_diffrn_ambient_temperature 293(2)
_diffrn_measured_fraction_theta_full 1.000
_diffrn_measured_fraction_theta_max 1.000
_diffrn_radiation_monochromator graphite
_diffrn_radiation_source 'fine-focus sealed tube'
_diffrn_radiation_type MoK\a
_diffrn_radiation_wavelength 0.71073
_diffrn_reflns_av_R_equivalents 0.0808
_diffrn_reflns_av_sigmaI/netI 0.1526
_diffrn_reflns_limit_h_max 11
_diffrn_reflns_limit_h_min -10
_diffrn_reflns_limit_k_max 20
_diffrn_reflns_limit_k_min -25
_diffrn_reflns_limit_l_max 16
_diffrn_reflns_limit_l_min -12
_diffrn_reflns_number 13165
_diffrn_reflns_theta_full 26.00
_diffrn_reflns_theta_max 26.00
_diffrn_reflns_theta_min 1.82
_exptl_absorpt_coefficient_mu 1.368
_exptl_absorpt_correction_T_max 0.7
_exptl_absorpt_correction_T_min 0.6
_exptl_absorpt_correction_type multi-scan
_exptl_absorpt_process_details 'SADABS; Bruker, 2000'
_exptl_crystal_colour blue
_exptl_crystal_density_diffrn 1.659
_exptl_crystal_density_method 'not measured'
_exptl_crystal_description block
_exptl_crystal_F_000 1250
_exptl_crystal_size_max 0.28
_exptl_crystal_size_mid 0.26
_exptl_crystal_size_min 0.24
_refine_diff_density_max 0.533
_refine_diff_density_min -0.614
_refine_diff_density_rms 0.088
_refine_ls_extinction_method none
_refine_ls_goodness_of_fit_ref 0.950
_refine_ls_hydrogen_treatment constr
_refine_ls_matrix_type full
_refine_ls_number_parameters 367
_refine_ls_number_reflns 4826
_refine_ls_number_restraints 0
_refine_ls_restrained_S_all 0.950
_refine_ls_R_factor_all 0.1193
_refine_ls_R_factor_gt 0.0624
_refine_ls_shift/su_max 0.000
_refine_ls_shift/su_mean 0.000
_refine_ls_structure_factor_coef Fsqd
_refine_ls_weighting_details 'calc w=1/[\s^2^(Fo^2^)+(0.0000P)^2^+0.0000P] where P=(Fo^2^+2Fc^2^)/3'
_refine_ls_weighting_scheme calc
_refine_ls_wR_factor_gt 0.0830
_refine_ls_wR_factor_ref 0.0938
_reflns_number_gt 2735
_reflns_number_total 4826
_reflns_threshold_expression >2sigma(I)
_cod_data_source_file b916222d.txt
_cod_data_source_block yy3
_cod_depositor_comments
;
The following automatic conversions were performed:

'_symmetry_cell_setting' value 'Monoclinic' changed to 'monoclinic'
according to /home/saulius/struct/CIF-dictionaries/cif_core.dic
dictionary named 'cif_core.dic' version 2.4.2 from 2011-04-26.

Automatic conversion script
Id: cif_fix_values 1891 2012-01-12 08:04:46Z andrius 
;
_cod_original_sg_symbol_H-M 'P2(1)/n '
_cod_database_code 7211894

loop_
_symmetry_equiv_pos_as_xyz
'x, y, z'
'-x+1/2, y+1/2, -z+1/2'
'-x, -y, -z'
'x-1/2, -y-1/2, z-1/2'

loop_
_atom_site_label
_atom_site_type_symbol
_atom_site_fract_x
_atom_site_fract_y
_atom_site_fract_z
_atom_site_U_iso_or_equiv
_atom_site_adp_type
_atom_site_occupancy
_atom_site_symmetry_multiplicity
_atom_site_calc_flag
_atom_site_refinement_flags
O9 O 0.0000 0.5000 0.0000 0.482(7) Uani 1 2 d S
H9B H 0.0921 0.5108 0.0178 0.722 Uiso 0.50 1 d PR
H9C H -0.0082 0.4762 -0.0519 0.722 Uiso 0.50 1 d PR
O7 O 0.2538(7) 0.4312(2) -0.0322(4) 0.063(2) Uani 0.50 1 d P
H7A H 0.1863 0.4509 -0.0728 0.094 Uiso 0.50 1 d PR
H7C H 0.2221 0.4250 0.0229 0.094 Uiso 0.50 1 d PR
C1 C 0.5882(4) 0.39066(17) -0.1264(3) 0.0360(13) Uani 1 1 d .
H1 H 0.5437 0.3583 -0.0931 0.043 Uiso 1 1 calc R
C2 C 0.6684(4) 0.38074(17) -0.2001(3) 0.0354(13) Uani 1 1 d .
H2 H 0.6888 0.3409 -0.2273 0.043 Uiso 1 1 calc R
C3 C 0.6573(4) 0.48363(17) -0.1687(3) 0.0264(11) Uani 1 1 d .
H3 H 0.6707 0.5283 -0.1720 0.032 Uiso 1 1 calc R
C4 C 0.8022(4) 0.45606(17) -0.3040(3) 0.0264(11) Uani 1 1 d .
C5 C 0.8009(4) 0.41608(16) -0.3847(3) 0.0251(12) Uani 1 1 d .
H5 H 0.7468 0.3774 -0.3889 0.030 Uiso 1 1 calc R
C6 C 0.8804(4) 0.43340(17) -0.4600(3) 0.0288(12) Uani 1 1 d .
H6 H 0.8805 0.4050 -0.5136 0.035 Uiso 1 1 calc R
C7 C 0.9593(4) 0.49072(18) -0.4594(3) 0.0257(12) Uani 1 1 d .
C8 C 0.9607(4) 0.52926(18) -0.3760(3) 0.0414(13) Uani 1 1 d .
H8 H 1.0142 0.5681 -0.3719 0.050 Uiso 1 1 calc R
C9 C 0.8859(5) 0.51239(18) -0.2984(3) 0.0447(14) Uani 1 1 d .
H9 H 0.8920 0.5391 -0.2423 0.054 Uiso 1 1 calc R
C10 C 0.5397(4) 0.19157(17) 0.2613(3) 0.0376(14) Uani 1 1 d .
H10 H 0.4905 0.1996 0.3155 0.045 Uiso 1 1 calc R
C11 C 0.6494(4) 0.14700(19) 0.2609(3) 0.0433(15) Uani 1 1 d .
H11 H 0.6892 0.1193 0.3129 0.052 Uiso 1 1 calc R
C12 C 0.6032(4) 0.19716(17) 0.1182(3) 0.0329(13) Uani 1 1 d .
H12 H 0.6083 0.2094 0.0526 0.039 Uiso 1 1 calc R
C13 C 0.7883(4) 0.10842(18) 0.1252(3) 0.0387(14) Uani 1 1 d .
C14 C 0.8182(4) 0.04707(18) 0.1620(3) 0.0426(15) Uani 1 1 d .
H14 H 0.7818 0.0330 0.2189 0.051 Uiso 1 1 calc R
C15 C 0.9043(4) 0.00632(19) 0.1121(3) 0.0442(15) Uani 1 1 d .
H15 H 0.9266 -0.0349 0.1386 0.053 Uiso 1 1 calc R
C16 C 0.9584(4) 0.02265(18) 0.0267(4) 0.0404(15) Uani 1 1 d .
C17 C 0.9304(5) 0.08616(19) -0.0048(4) 0.057 Uani 1 1 d .
H17 H 0.9690 0.1010 -0.0605 0.069 Uiso 1 1 calc R
C18 C 0.8465(5) 0.1282(2) 0.0440(4) 0.0681(18) Uani 1 1 d .
H18 H 0.8300 0.1706 0.0208 0.082 Uiso 1 1 calc R
C19 C 0.7965(4) 0.26624(16) 0.4446(3) 0.0250(11) Uani 1 1 d .
C20 C 0.8249(4) 0.29541(16) 0.3469(3) 0.0212(11) Uani 1 1 d .
C21 C 0.7075(4) 0.33205(16) 0.2927(3) 0.0210(11) Uani 1 1 d .
C22 C 0.7343(4) 0.36196(16) 0.2044(3) 0.0213(11) Uani 1 1 d .
C23 C 0.8716(4) 0.35678(16) 0.1716(3) 0.0242(11) Uani 1 1 d .
H23 H 0.8871 0.3781 0.1135 0.029 Uiso 1 1 calc R
C24 C 0.9876(4) 0.31943(16) 0.2257(3) 0.0236(11) Uani 1 1 d .
C25 C 0.9619(4) 0.28873(17) 0.3122(3) 0.0240(11) Uani 1 1 d .
H25 H 1.0376 0.2631 0.3479 0.029 Uiso 1 1 calc R
C26 C 1.1349(4) 0.31264(17) 0.1893(3) 0.0265(12) Uani 1 1 d .
C27 C 0.6062(4) 0.40028(17) 0.1424(3) 0.0271(12) Uani 1 1 d .
Cu1 Cu 0.5000 0.5000 0.0000 0.0325(2) Uani 1 2 d S
Cu2 Cu 0.35548(5) 0.28735(2) 0.12343(4) 0.02746(14) Uani 1 1 d .
N1 N 0.5817(3) 0.45607(14) -0.1074(2) 0.0252(9) Uani 1 1 d .
N2 N 0.7150(3) 0.44082(14) -0.2279(2) 0.0279(10) Uani 1 1 d .
N3 N 0.5106(3) 0.22322(14) 0.1720(2) 0.0302(10) Uani 1 1 d .
N4 N 0.6902(3) 0.15088(15) 0.1679(3) 0.0358(11) Uani 1 1 d .
O1 O 0.6905(3) 0.28672(12) 0.4826(2) 0.0380(8) Uani 1 1 d .
O2 O 0.8895(3) 0.22281(11) 0.48450(19) 0.0288(8) Uani 1 1 d .
O3 O 1.2378(3) 0.27778(12) 0.23812(19) 0.0319(8) Uani 1 1 d .
O4 O 1.1554(3) 0.33869(12) 0.1094(2) 0.0318(8) Uani 1 1 d .
O5 O 0.6431(3) 0.44800(12) 0.0946(2) 0.0352(9) Uani 1 1 d .
O6 O 0.4730(3) 0.38180(11) 0.1445(2) 0.0359(9) Uani 1 1 d .
O8 O 0.8717(13) 0.2655(5) 0.9540(11) 0.285(8) Uani 0.50 1 d P
H8B H 0.9650 0.2631 0.9789 0.428 Uiso 0.50 1 d PR
H8C H 0.8346 0.3002 0.9738 0.428 Uiso 0.50 1 d PR

loop_
_atom_site_aniso_label
_atom_site_aniso_U_11
_atom_site_aniso_U_22
_atom_site_aniso_U_33
_atom_site_aniso_U_23
_atom_site_aniso_U_13
_atom_site_aniso_U_12
O9 0.349(10) 0.757(17) 0.248(9) 0.318(10) -0.221(8) -0.310(11)
O7 0.123(5) 0.040(4) 0.023(4) -0.004(3) 0.004(4) -0.054(3)
C1 0.051(3) 0.024(2) 0.039(3) 0.005(2) 0.024(2) 0.003(2)
C2 0.052(3) 0.014(2) 0.046(3) -0.001(2) 0.025(2) -0.001(2)
C3 0.037(2) 0.022(2) 0.021(2) 0.0035(18) 0.008(2) 0.0072(19)
C4 0.029(2) 0.025(2) 0.028(2) -0.0006(19) 0.013(2) 0.0065(19)
C5 0.025(2) 0.018(2) 0.032(3) -0.0008(19) 0.005(2) -0.0013(18)
C6 0.032(2) 0.030(2) 0.027(2) -0.007(2) 0.013(2) 0.0008(19)
C7 0.020(2) 0.029(2) 0.029(3) -0.009(2) 0.0074(19) -0.0008(18)
C8 0.058(3) 0.034(2) 0.042(3) -0.018(2) 0.034(2) -0.029(2)
C9 0.064(3) 0.034(3) 0.043(3) -0.018(2) 0.030(3) -0.017(2)
C10 0.032(2) 0.044(3) 0.037(3) 0.002(2) 0.006(2) 0.005(2)
C11 0.027(3) 0.048(3) 0.053(3) 0.004(3) 0.002(3) 0.004(2)
C12 0.031(2) 0.028(2) 0.039(3) 0.002(2) 0.000(2) 0.001(2)
C13 0.024(2) 0.036(3) 0.058(3) 0.001(2) 0.012(2) 0.002(2)
C14 0.036(3) 0.037(3) 0.054(3) -0.001(2) 0.002(3) 0.008(2)
C15 0.040(3) 0.024(2) 0.063(4) -0.003(2) -0.008(3) 0.015(2)
C16 0.019(2) 0.025(3) 0.079(4) -0.003(2) 0.014(2) 0.0031(18)
C17 0.046 0.033 0.099 0.003 0.029 0.016
C18 0.068(3) 0.035(3) 0.115(5) 0.017(3) 0.056(3) 0.024(2)
C19 0.026(2) 0.024(2) 0.026(2) -0.0085(19) 0.007(2) -0.0040(18)
C20 0.027(2) 0.017(2) 0.020(2) -0.0016(18) 0.0057(19) -0.0029(18)
C21 0.036(2) 0.0115(19) 0.014(2) -0.0038(17) 0.000(2) -0.0037(18)
C22 0.015(2) 0.022(2) 0.027(3) -0.0022(18) 0.0024(19) 0.0039(17)
C23 0.026(2) 0.023(2) 0.024(2) 0.0004(18) 0.004(2) -0.0018(18)
C24 0.023(2) 0.026(2) 0.025(2) -0.0007(19) 0.0114(19) 0.0033(18)
C25 0.024(2) 0.023(2) 0.026(2) -0.003(2) 0.0050(19) 0.0024(19)
C26 0.030(2) 0.023(2) 0.026(3) -0.0077(19) 0.003(2) -0.0002(18)
C27 0.030(2) 0.027(2) 0.024(3) -0.0075(19) 0.004(2) 0.0097(19)
Cu1 0.0432(4) 0.0339(4) 0.0245(4) 0.0104(4) 0.0178(4) 0.0168(4)
Cu2 0.0222(3) 0.0333(3) 0.0283(3) -0.0019(3) 0.0086(2) 0.0044(2)
N1 0.037(2) 0.0268(19) 0.0157(18) 0.0033(15) 0.0170(16) 0.0073(16)
N2 0.032(2) 0.0259(19) 0.028(2) -0.0037(16) 0.0118(17) 0.0012(16)
N3 0.0224(18) 0.029(2) 0.038(2) -0.0038(17) 0.0030(17) 0.0041(16)
N4 0.0251(19) 0.031(2) 0.053(3) 0.0004(19) 0.010(2) 0.0034(16)
O1 0.0388(16) 0.0422(17) 0.0392(18) 0.0089(15) 0.0248(14) 0.0094(15)
O2 0.0305(15) 0.0317(16) 0.0246(16) 0.0064(13) 0.0061(14) 0.0049(13)
O3 0.0281(15) 0.0451(17) 0.0255(17) 0.0099(14) 0.0136(13) 0.0182(14)
O4 0.0247(15) 0.0470(18) 0.0264(17) 0.0102(14) 0.0122(14) 0.0099(13)
O5 0.0355(17) 0.0383(17) 0.0335(18) 0.0175(14) 0.0107(15) 0.0137(14)
O6 0.0248(16) 0.0249(16) 0.055(2) -0.0053(14) -0.0038(16) 0.0063(13)
O8 0.271(13) 0.208(13) 0.42(2) 0.043(12) 0.187(13) -0.004(10)

loop_
_atom_type_symbol
_atom_type_description
_atom_type_scat_dispersion_real
_atom_type_scat_dispersion_imag
_atom_type_scat_source
C C 0.0033 0.0016 'International Tables Vol C Tables 4.2.6.8 and 6.1.1.4'
H H 0.0000 0.0000 'International Tables Vol C Tables 4.2.6.8 and 6.1.1.4'
N N 0.0061 0.0033 'International Tables Vol C Tables 4.2.6.8 and 6.1.1.4'
O O 0.0106 0.0060 'International Tables Vol C Tables 4.2.6.8 and 6.1.1.4'
Cu Cu 0.3201 1.2651 'International Tables Vol C Tables 4.2.6.8 and 6.1.1.4'

loop_
_geom_angle_atom_site_label_1
_geom_angle_atom_site_label_2
_geom_angle_atom_site_label_3
_geom_angle
_geom_angle_site_symmetry_1
_geom_angle_site_symmetry_3
H9B O9 H9C 109.5 . .
Cu1 O7 H7A 110.1 . .
Cu1 O7 H7C 109.4 . .
H7A O7 H7C 109.4 . .
C2 C1 N1 109.5(3) . .
C2 C1 H1 125.3 . .
N1 C1 H1 125.3 . .
C1 C2 N2 106.9(3) . .
C1 C2 H2 126.5 . .
N2 C2 H2 126.5 . .
N1 C3 N2 112.8(3) . .
N1 C3 H3 123.6 . .
N2 C3 H3 123.6 . .
C5 C4 C9 119.0(4) . .
C5 C4 N2 120.7(3) . .
C9 C4 N2 120.3(4) . .
C4 C5 C6 119.7(3) . .
C4 C5 H5 120.1 . .
C6 C5 H5 120.1 . .
C7 C6 C5 122.9(4) . .
C7 C6 H6 118.5 . .
C5 C6 H6 118.5 . .
C6 C7 C8 115.8(4) . .
C6 C7 C7 122.5(4) . 3_764
C8 C7 C7 121.6(4) . 3_764
C7 C8 C9 122.5(4) . .
C7 C8 H8 118.7 . .
C9 C8 H8 118.7 . .
C4 C9 C8 119.9(4) . .
C4 C9 H9 120.0 . .
C8 C9 H9 120.0 . .
C11 C10 N3 110.9(4) . .
C11 C10 H10 124.5 . .
N3 C10 H10 124.5 . .
C10 C11 N4 105.7(4) . .
C10 C11 H11 127.2 . .
N4 C11 H11 127.2 . .
N3 C12 N4 112.6(4) . .
N3 C12 H12 123.7 . .
N4 C12 H12 123.7 . .
C18 C13 C14 119.6(4) . .
C18 C13 N4 119.2(4) . .
C14 C13 N4 121.0(4) . .
C13 C14 C15 118.2(4) . .
C13 C14 H14 120.9 . .
C15 C14 H14 120.9 . .
C16 C15 C14 124.4(4) . .
C16 C15 H15 117.8 . .
C14 C15 H15 117.8 . .
C15 C16 C17 114.9(4) . .
C15 C16 C16 122.9(5) . 3_755
C17 C16 C16 122.3(6) . 3_755
C18 C17 C16 122.0(5) . .
C18 C17 H17 119.0 . .
C16 C17 H17 119.0 . .
C13 C18 C17 120.7(4) . .
C13 C18 H18 119.7 . .
C17 C18 H18 119.7 . .
O1 C19 O2 124.0(4) . .
O1 C19 C20 118.9(3) . .
O2 C19 C20 117.0(3) . .
C25 C20 C21 120.4(3) . .
C25 C20 C19 122.8(3) . .
C21 C20 C19 116.8(3) . .
C22 C21 C20 117.6(3) . .
C23 C22 C21 121.9(3) . .
C23 C22 C27 119.6(3) . .
C21 C22 C27 118.5(3) . .
C22 C23 C24 120.0(4) . .
C22 C23 H23 120.0 . .
C24 C23 H23 120.0 . .
C25 C24 C23 118.7(4) . .
C25 C24 C26 121.1(3) . .
C23 C24 C26 120.2(3) . .
C24 C25 C20 121.3(3) . .
C24 C25 H25 119.3 . .
C20 C25 H25 119.3 . .
O4 C26 O3 119.8(4) . .
O4 C26 C24 120.7(3) . .
O3 C26 C24 119.4(3) . .
O4 C26 Cu2 61.0(2) . 1_655
O3 C26 Cu2 59.1(2) . 1_655
C24 C26 Cu2 171.9(3) . 1_655
O5 C27 O6 125.6(3) . .
O5 C27 C22 116.8(3) . .
O6 C27 C22 117.5(3) . .
N1 Cu1 N1 180.000(1) . 3_665
N1 Cu1 O5 86.97(11) . .
N1 Cu1 O5 93.03(11) 3_665 .
N1 Cu1 O5 93.03(11) . 3_665
N1 Cu1 O5 86.97(11) 3_665 3_665
O5 Cu1 O5 180.0 . 3_665
N1 Cu1 O7 92.02(15) . .
N1 Cu1 O7 87.98(15) 3_665 .
O5 Cu1 O7 104.89(13) . .
O5 Cu1 O7 75.11(14) 3_665 .
N3 Cu2 O2 92.04(12) . 4_565
N3 Cu2 O3 96.25(12) . 1_455
O2 Cu2 O3 154.90(10) 4_565 1_455
N3 Cu2 O4 159.72(13) . 1_455
O2 Cu2 O4 103.67(10) 4_565 1_455
O3 Cu2 O4 64.24(10) 1_455 1_455
N3 Cu2 O6 104.72(11) . .
O2 Cu2 O6 94.08(10) 4_565 .
O3 Cu2 O6 106.55(10) 1_455 .
O4 Cu2 O6 87.12(10) 1_455 .
N3 Cu2 C26 128.17(14) . 1_455
O2 Cu2 C26 131.11(11) 4_565 1_455
O3 Cu2 C26 32.45(10) 1_455 1_455
O4 Cu2 C26 31.89(11) 1_455 1_455
O6 Cu2 C26 99.73(11) . 1_455
C3 N1 C1 105.6(3) . .
C3 N1 Cu1 125.2(3) . .
C1 N1 Cu1 128.7(3) . .
C3 N2 C2 105.2(3) . .
C3 N2 C4 126.4(3) . .
C2 N2 C4 128.4(3) . .
C12 N3 C10 104.5(3) . .
C12 N3 Cu2 125.0(3) . .
C10 N3 Cu2 130.2(3) . .
C12 N4 C11 106.3(3) . .
C12 N4 C13 125.4(4) . .
C11 N4 C13 127.7(3) . .
C19 O2 Cu2 106.5(2) . 4_666
C26 O3 Cu2 88.4(2) . 1_655
C26 O4 Cu2 87.1(2) . 1_655
C27 O5 Cu1 124.2(2) . .
C27 O6 Cu2 134.3(2) . .
H8B O8 H8C 109.5 . .

loop_
_geom_bond_atom_site_label_1
_geom_bond_atom_site_label_2
_geom_bond_distance
_geom_bond_site_symmetry_2
O9 H9B 0.8500 .
O9 H9C 0.8499 .
O7 Cu1 2.598(5) .
O7 H7A 0.8500 .
O7 H7C 0.8501 .
C1 C2 1.336(6) .
C1 N1 1.374(4) .
C1 H1 0.9300 .
C2 N2 1.378(4) .
C2 H2 0.9300 .
C3 N1 1.285(5) .
C3 N2 1.349(5) .
C3 H3 0.9300 .
C4 C5 1.365(5) .
C4 C9 1.376(5) .
C4 N2 1.426(5) .
C5 C6 1.382(5) .
C5 H5 0.9300 .
C6 C7 1.375(5) .
C6 H6 0.9300 .
C7 C8 1.377(5) .
C7 C7 1.466(7) 3_764
C8 C9 1.379(6) .
C8 H8 0.9300 .
C9 H9 0.9300 .
C10 C11 1.346(5) .
C10 N3 1.359(5) .
C10 H10 0.9300 .
C11 N4 1.368(6) .
C11 H11 0.9300 .
C12 N3 1.306(5) .
C12 N4 1.339(4) .
C12 H12 0.9300 .
C13 C18 1.354(7) .
C13 C14 1.368(5) .
C13 N4 1.427(5) .
C14 C15 1.388(5) .
C14 H14 0.9300 .
C15 C16 1.366(6) .
C15 H15 0.9300 .
C16 C17 1.385(5) .
C16 C16 1.457(8) 3_755
C17 C18 1.383(6) .
C17 H17 0.9300 .
C18 H18 0.9300 .
C19 O1 1.227(4) .
C19 O2 1.280(4) .
C19 C20 1.510(5) .
C20 C25 1.391(5) .
C20 C21 1.400(4) .
C21 C22 1.399(5) .
C22 C23 1.379(5) .
C22 C27 1.526(5) .
C23 C24 1.399(4) .
C23 H23 0.9300 .
C24 C25 1.382(5) .
C24 C26 1.488(5) .
C25 H25 0.9300 .
C26 O4 1.247(4) .
C26 O3 1.265(4) .
C26 Cu2 2.357(4) 1_655
C27 O5 1.250(4) .
C27 O6 1.258(4) .
Cu1 N1 1.953(3) .
Cu1 N1 1.953(3) 3_665
Cu1 O5 1.972(2) .
Cu1 O5 1.972(2) 3_665
Cu2 N3 1.951(3) .
Cu2 O2 1.963(3) 4_565
Cu2 O3 2.024(3) 1_455
Cu2 O4 2.063(2) 1_455
Cu2 O6 2.208(2) .
Cu2 C26 2.357(4) 1_455
O2 Cu2 1.963(3) 4_666
O3 Cu2 2.024(3) 1_655
O4 Cu2 2.063(2) 1_655
O8 H8B 0.8501 .
O8 H8C 0.8502 .
